data_4079746
loop_
_publ_author_name
'Phillips, Nicholas'
'Rowles, Johnny'
'Kelly, Michael J.'
'Riddlestone, Ian'
'Rees, Nicholas H.'
'Dervisi, Athanasia'
'Fallis, Ian A.'
'Aldridge, Simon'

_publ_section_title
;
 Sterically Encumbered Iridium Bis(N-heterocyclic carbene) Complexes:
 Air-Stable 14-Electron Cations and Facile Degenerate C--H Activation
;
_journal_issue 23
_journal_name_full Organometallics
_journal_page_first 8075
_journal_paper_doi 10.1021/om301060h
_journal_volume 31
_journal_year 2012
_chemical_formula_moiety 'C32 H12 B F24, C46 H62 Ir N4'
_chemical_formula_sum 'C78 H74 B F24 Ir N4'
_chemical_formula_weight 1726.45
_space_group_IT_number 2
_symmetry_cell_setting triclinic
_symmetry_space_group_name_Hall '-P 1'
_symmetry_space_group_name_H-M 'P -1'
_atom_sites_solution_hydrogens difmap
_atom_sites_solution_primary other
_audit_creation_date 12-08-23
_audit_creation_method CRYSTALS_ver_14.23
_cell_angle_alpha 99.3037(5)
_cell_angle_beta 104.8178(6)
_cell_angle_gamma 91.3768(5)
_cell_formula_units_Z 2
_cell_length_a 13.0310(2)
_cell_length_b 14.9560(2)
_cell_length_c 19.9381(3)
_cell_measurement_reflns_used 15191
_cell_measurement_temperature 150
_cell_measurement_theta_max 27
_cell_measurement_theta_min 5
_cell_volume 3698.41(9)
_computing_cell_refinement 'DENZO/SCALEPACK (Otwinowski & Minor, 1997)'
_computing_data_collection 'COLLECT (Nonius, 2001).'
_computing_data_reduction 'DENZO/SCALEPACK (Otwinowski & Minor, 1997)'
_computing_molecular_graphics 'CAMERON (Watkin et al., 1996)'
_computing_publication_material 'CRYSTALS (Betteridge et al., 2003)'
_computing_structure_refinement 'CRYSTALS (Betteridge et al., 2003)'
_computing_structure_solution 'Superflip (Palatinus & Chapuis, 2007)'
_diffrn_ambient_temperature 150
_diffrn_measured_fraction_theta_full 0.991
_diffrn_measured_fraction_theta_max 0.988
_diffrn_measurement_device Area
_diffrn_measurement_device_type 'Nonius KappaCCD'
_diffrn_measurement_method \w
_diffrn_radiation_monochromator graphite
_diffrn_radiation_type 'Mo K\a'
_diffrn_radiation_wavelength 0.71073
_diffrn_reflns_av_R_equivalents 0.048
_diffrn_reflns_limit_h_max 16
_diffrn_reflns_limit_h_min -15
_diffrn_reflns_limit_k_max 19
_diffrn_reflns_limit_k_min -19
_diffrn_reflns_limit_l_max 22
_diffrn_reflns_limit_l_min -25
_diffrn_reflns_number 61453
_diffrn_reflns_theta_full 25.003
_diffrn_reflns_theta_max 27.476
_diffrn_reflns_theta_min 5.092
_diffrn_standards_number 0
_exptl_absorpt_coefficient_mu 1.912
_exptl_absorpt_correction_T_max 0.79
_exptl_absorpt_correction_T_min 0.77
_exptl_absorpt_correction_type multi-scan
_exptl_absorpt_process_details 'DENZO/SCALEPACK (Otwinowski & Minor, 1997)'
_exptl_crystal_colour yellow
_exptl_crystal_density_diffrn 1.550
_exptl_crystal_density_method 'not measured'
_exptl_crystal_description block
_exptl_crystal_F_000 1736
_exptl_crystal_size_max 0.160
_exptl_crystal_size_mid 0.140
_exptl_crystal_size_min 0.120
_refine_diff_density_max 3.89
_refine_diff_density_min -3.27
_refine_ls_extinction_method None
_refine_ls_goodness_of_fit_ref 0.9598
_refine_ls_hydrogen_treatment constr
_refine_ls_matrix_type full
_refine_ls_number_parameters 1057
_refine_ls_number_reflns 16739
_refine_ls_number_restraints 486
_refine_ls_R_factor_all 0.0816
_refine_ls_R_factor_gt 0.0478
_refine_ls_shift/su_max 0.0073713
_refine_ls_shift/su_mean 0.0001297
_refine_ls_structure_factor_coef Fsqd
_refine_ls_weighting_details
;
 Method, part 1, Chebychev polynomial, (Watkin, 1994, Prince, 1982) 
 [weight] = 1.0/[A~0~*T~0~(x)+A~1~*T~1~(x) ... +A~n-1~]*T~n-1~(x)] 
 where A~i~ are the Chebychev coefficients listed below and x= Fcalc/Fmax 
 Method = Robust Weighting (Prince, 1982) 
 W = [weight] * [1-(deltaF/6*sigmaF)^2^]^2^ 
 A~i~ are: 
 2.99 2.59 0.556 
;
_refine_ls_weighting_scheme calc
_refine_ls_wR_factor_all 0.1143
_refine_ls_wR_factor_gt 0.0838
_refine_ls_wR_factor_ref 0.1143
_reflns_limit_h_max 16
_reflns_limit_h_min -16
_reflns_limit_k_max 19
_reflns_limit_k_min -19
_reflns_limit_l_max 25
_reflns_limit_l_min 0
_reflns_number_gt 12239
_reflns_number_total 16739
_reflns_threshold_expression I>2.0\s(I)
_oxford_diffrn_Wilson_B_factor 1.83
_oxford_diffrn_Wilson_scale 138.90
_oxford_refine_ls_r_factor_ref 0.0816
_oxford_refine_ls_scale 0.087626(12)
_oxford_reflns_number_all 16739
_oxford_reflns_threshold_expression_ref I>-3.0\s(I)
_oxford_structure_analysis_title 038jrnp12
_cod_data_source_file om301060h_si_002.cif
_cod_data_source_block 3b
_cod_depositor_comments
;
The following automatic conversions were performed:

'_atom_sites_solution_primary' value 'Other' changed to 'other'
according to /home/saulius/struct/CIF-dictionaries/cif_core.dic
dictionary named 'cif_core.dic' version 2.4.2 from 2011-04-26.

Automatic conversion script
Id: cif_fix_values 1891 2012-01-12 08:04:46Z andrius 
;
_cod_original_sg_symbol_H-M 'P -1 '
_cod_original_formula_sum 'C78 H74 B1 F24 Ir1 N4'
_cod_database_code 4079746

loop_
_symmetry_equiv_pos_as_xyz
x,y,z
-x,-y,-z

loop_
_atom_site_label
_atom_site_type_symbol
_atom_site_fract_x
_atom_site_fract_y
_atom_site_fract_z
_atom_site_U_iso_or_equiv
_atom_site_occupancy
_atom_site_adp_type
_atom_site_refinement_flags_posn
_atom_site_refinement_flags_occupancy
_atom_site_disorder_assembly
_atom_site_disorder_group
Ir1 Ir 0.97820(2) 0.756472(17) 0.233473(14) 0.0219 1.0000 Uani . . . .
C2 C 1.0282(5) 0.8911(4) 0.2683(3) 0.0229 1.0000 Uani . . . .
N3 N 1.1118(4) 0.9125(3) 0.2441(3) 0.0228 1.0000 Uani . . . .
C4 C 1.1612(5) 1.0047(4) 0.2505(3) 0.0302 1.0000 Uani . . . .
C5 C 1.2369(5) 1.0365(5) 0.3231(4) 0.0363 1.0000 Uani . . . .
C6 C 1.1856(5) 1.0203(5) 0.3811(4) 0.0356 1.0000 Uani . . . .
C7 C 1.0664(5) 1.0333(4) 0.3630(4) 0.0318 1.0000 Uani . . . .
N8 N 1.0008(4) 0.9523(3) 0.3164(3) 0.0236 1.0000 Uani . . . .
C9 C 0.8972(5) 0.9416(4) 0.3299(3) 0.0277 1.0000 Uani . . . .
C10 C 0.8113(5) 0.9791(4) 0.2896(4) 0.0299 1.0000 Uani . . . .
C11 C 0.8217(6) 1.0265(5) 0.2304(4) 0.0392 1.0000 Uani . . . .
H11 H 1.0807 0.7340 0.3114 0.0330 1.0000 Uiso R . . .
C12 C 0.7132(6) 0.9723(5) 0.3049(4) 0.0384 1.0000 Uani . . . .
H12 H 0.9027 0.7608 0.2844 0.0330 1.0000 Uiso R . . .
C13 C 0.6995(6) 0.9288(5) 0.3586(4) 0.0434 1.0000 Uani . . . .
C14 C 0.5905(7) 0.9193(7) 0.3718(5) 0.0692 1.0000 Uani . . . .
C15 C 0.7868(7) 0.8932(5) 0.3978(4) 0.0432 1.0000 Uani . . . .
C16 C 0.8876(6) 0.8996(4) 0.3861(3) 0.0348 1.0000 Uani . . . .
C17 C 0.9804(7) 0.8629(5) 0.4322(4) 0.0486 1.0000 Uani . . . .
C18 C 1.1285(5) 0.8429(4) 0.1885(3) 0.0248 1.0000 Uani . . . .
C19 C 1.0753(5) 0.8490(4) 0.1189(3) 0.0270 1.0000 Uani . . . .
C20 C 0.9972(5) 0.9191(4) 0.1016(4) 0.0360 1.0000 Uani . . . .
C21 C 1.1004(5) 0.7899(4) 0.0644(4) 0.0311 1.0000 Uani . . . .
C22 C 1.1768(5) 0.7268(4) 0.0778(3) 0.0306 1.0000 Uani . . . .
C23 C 1.2283(5) 0.7234(4) 0.1469(4) 0.0323 1.0000 Uani . . . .
C24 C 1.2064(5) 0.7810(4) 0.2040(3) 0.0274 1.0000 Uani . . . .
C25 C 1.2720(5) 0.7796(5) 0.2782(4) 0.0352 1.0000 Uani . . . .
C26 C 1.2033(6) 0.6660(5) 0.0172(4) 0.0444 1.0000 Uani . . . .
C27 C 0.9329(5) 0.6210(4) 0.2082(3) 0.0219 1.0000 Uani . . . .
N28 N 0.9756(4) 0.5505(3) 0.2373(3) 0.0262 1.0000 Uani . . . .
C29 C 1.0698(5) 0.5635(4) 0.2958(3) 0.0257 1.0000 Uani . . . .
C30 C 1.0596(5) 0.5856(4) 0.3644(3) 0.0303 1.0000 Uani . . . .
C31 C 0.9527(6) 0.6006(5) 0.3793(4) 0.0418 1.0000 Uani . . . .
C32 C 1.1514(6) 0.5905(5) 0.4198(4) 0.0382 1.0000 Uani . . . .
C33 C 1.2499(6) 0.5729(4) 0.4088(4) 0.0384 1.0000 Uani . . . .
C34 C 1.3479(6) 0.5748(6) 0.4695(5) 0.0545 1.0000 Uani . . . .
C35 C 1.2566(5) 0.5501(4) 0.3397(4) 0.0364 1.0000 Uani . . . .
C36 C 1.1682(5) 0.5452(4) 0.2823(4) 0.0301 1.0000 Uani . . . .
C37 C 1.1802(6) 0.5192(5) 0.2088(4) 0.0401 1.0000 Uani . . . .
C38 C 0.9432(5) 0.4550(4) 0.2032(4) 0.0327 1.0000 Uani . . . .
C39 C 0.8425(6) 0.4185(4) 0.2174(4) 0.0365 1.0000 Uani . . . .
C40 C 0.7537(5) 0.4826(5) 0.2000(4) 0.0379 1.0000 Uani . . . .
H41 H 1.1053 1.0470 0.2422 0.0360 1.0000 Uiso R . . .
C41 C 0.7575(5) 0.5282(4) 0.1379(4) 0.0318 1.0000 Uani . . . .
H42 H 1.2006 1.0026 0.2150 0.0357 1.0000 Uiso R . . .
N42 N 0.8406(4) 0.6034(3) 0.1559(3) 0.0253 1.0000 Uani . . . .
C43 C 0.8161(5) 0.6783(4) 0.1190(3) 0.0254 1.0000 Uani . . . .
C44 C 0.8509(5) 0.6782(4) 0.0577(3) 0.0271 1.0000 Uani . . . .
C45 C 0.9227(5) 0.6074(5) 0.0376(4) 0.0353 1.0000 Uani . . . .
C46 C 0.8175(5) 0.7445(4) 0.0168(4) 0.0332 1.0000 Uani . . . .
C47 C 0.7507(5) 0.8094(4) 0.0344(4) 0.0327 1.0000 Uani . . . .
C48 C 0.7170(5) 0.8084(4) 0.0945(4) 0.0353 1.0000 Uani . . . .
C49 C 0.7471(5) 0.7431(4) 0.1376(4) 0.0304 1.0000 Uani . . . .
C50 C 0.6947(5) 0.7388(5) 0.1966(4) 0.0352 1.0000 Uani . . . .
H51 H 1.3017 1.0047 0.3270 0.0442 1.0000 Uiso R . . .
C51 C 0.7155(6) 0.8792(5) -0.0123(4) 0.0470 1.0000 Uani . . . .
H52 H 1.2548 1.1014 0.3282 0.0441 1.0000 Uiso R . . .
C54 C 0.4154(4) 0.3840(3) 0.6544(2) 0.0573 1.0000 Uani D . . .
C59 C 0.4665(5) 0.4610(4) 0.7113(4) 0.0297 1.0000 Uani . . . .
C60 C 0.4780(5) 0.5479(4) 0.6964(3) 0.0254 1.0000 Uani . . . .
H61 H 1.2204 1.0631 0.4239 0.0431 1.0000 Uiso R . . .
C61 C 0.5246(4) 0.6216(4) 0.7490(3) 0.0224 1.0000 Uani . . . .
H62 H 1.1957 0.9587 0.3893 0.0427 1.0000 Uiso R . . .
C62 C 0.5588(5) 0.6028(4) 0.8171(3) 0.0253 1.0000 Uani . . . .
C63 C 0.5458(5) 0.5174(4) 0.8332(3) 0.0283 1.0000 Uani . . . .
C64 C 0.5010(5) 0.4452(4) 0.7800(4) 0.0304 1.0000 Uani . . . .
C65 C 0.5793(6) 0.5051(5) 0.9078(4) 0.0422 1.0000 Uani . . . .
F66 F 0.5568(4) 0.4219(3) 0.9178(3) 0.0629 1.0000 Uani . . . .
F67 F 0.6832(4) 0.5238(4) 0.9365(3) 0.0774 1.0000 Uani . . . .
F68 F 0.5296(6) 0.5599(4) 0.9475(3) 0.0973 1.0000 Uani . . . .
B69 B 0.5429(5) 0.7235(5) 0.7312(3) 0.0215 1.0000 Uani . . . .
C70 C 0.6649(4) 0.7282(4) 0.7233(3) 0.0212 1.0000 Uani . . . .
H71 H 1.0443 1.0433 0.4068 0.0382 1.0000 Uiso R . . .
C71 C 0.7514(5) 0.7567(4) 0.7814(3) 0.0227 1.0000 Uani . . . .
H72 H 1.0520 1.0860 0.3395 0.0379 1.0000 Uiso R . . .
C72 C 0.8567(4) 0.7583(4) 0.7772(3) 0.0242 1.0000 Uani . . . .
C73 C 0.8793(5) 0.7309(4) 0.7125(3) 0.0257 1.0000 Uani . . . .
C74 C 0.7949(5) 0.7004(4) 0.6539(3) 0.0232 1.0000 Uani . . . .
C75 C 0.6900(5) 0.6975(4) 0.6599(3) 0.0261 1.0000 Uani . . . .
C76 C 0.8186(5) 0.6761(5) 0.5845(3) 0.0331 1.0000 Uani . . . .
F77 F 0.9053(3) 0.6294(3) 0.5869(2) 0.0538 1.0000 Uani . . . .
F78 F 0.7403(3) 0.6275(3) 0.5356(2) 0.0540 1.0000 Uani . . . .
F79 F 0.8390(4) 0.7516(3) 0.5587(2) 0.0585 1.0000 Uani . . . .
C80 C 0.9445(5) 0.7858(5) 0.8418(4) 0.0313 1.0000 Uani . . . .
F81 F 0.9694(4) 0.7182(3) 0.8789(2) 0.0478 1.0000 Uani . . . .
F82 F 1.0345(3) 0.8139(4) 0.8293(2) 0.0683 1.0000 Uani . . . .
F83 F 0.9211(3) 0.8530(3) 0.8878(2) 0.0435 1.0000 Uani . . . .
C84 C 0.4533(5) 0.7432(4) 0.6628(3) 0.0220 1.0000 Uani . . . .
C85 C 0.4728(5) 0.7899(4) 0.6113(3) 0.0231 1.0000 Uani . . . .
C86 C 0.3916(5) 0.8164(4) 0.5599(3) 0.0282 1.0000 Uani . . . .
C87 C 0.4192(6) 0.8596(5) 0.5038(4) 0.0409 1.0000 Uani . . . .
F88 F 0.5127(3) 0.9084(3) 0.5264(2) 0.0511 1.0000 Uani . . . .
F89 F 0.4271(5) 0.7989(4) 0.4487(3) 0.0844 1.0000 Uani . . . .
F90 F 0.3487(4) 0.9164(4) 0.4786(3) 0.0801 1.0000 Uani . . . .
C91 C 0.2865(5) 0.7973(4) 0.5569(3) 0.0313 1.0000 Uani . . . .
C92 C 0.2638(5) 0.7517(4) 0.6077(3) 0.0292 1.0000 Uani . . . .
C93 C 0.3445(5) 0.7241(4) 0.6583(3) 0.0261 1.0000 Uani . . . .
C94 C 0.1524(2) 0.7294(3) 0.6091(2) 0.0433 1.0000 Uani D . . .
C98 C 0.5256(4) 0.8045(4) 0.7927(3) 0.0210 1.0000 Uani . . . .
C99 C 0.5646(4) 0.8937(4) 0.7975(3) 0.0222 1.0000 Uani . . . .
C100 C 0.5389(5) 0.9657(4) 0.8417(3) 0.0243 1.0000 Uani . . . .
C101 C 0.4718(5) 0.9516(4) 0.8844(3) 0.0273 1.0000 Uani . . . .
C102 C 0.4317(5) 0.8637(4) 0.8802(3) 0.0248 1.0000 Uani . . . .
C103 C 0.4575(5) 0.7925(4) 0.8356(3) 0.0238 1.0000 Uani . . . .
C104 C 0.3615(4) 0.8434(3) 0.9258(2) 0.0533 1.0000 Uani D . . .
H111 H 0.8872 1.0648 0.2447 0.0592 1.0000 Uiso R . . .
C111 C 0.5869(6) 1.0589(5) 0.8460(4) 0.0344 1.0000 Uani . . . .
H112 H 0.7626 1.0637 0.2179 0.0591 1.0000 Uiso R . . .
F112 F 0.5951(4) 1.0741(3) 0.7828(2) 0.0553 1.0000 Uani . . . .
H113 H 0.8231 0.9825 0.1898 0.0592 1.0000 Uiso R . . .
F113 F 0.5313(4) 1.1252(3) 0.8702(3) 0.0560 1.0000 Uani . . . .
F114 F 0.6852(3) 1.0719(3) 0.8874(3) 0.0546 1.0000 Uani . . . .
H121 H 0.6551 0.9979 0.2782 0.0460 1.0000 Uiso R . . .
H141 H 0.5545 0.9742 0.3661 0.1040 1.0000 Uiso R . . .
H142 H 0.5988 0.9079 0.4187 0.1040 1.0000 Uiso R . . .
H143 H 0.5492 0.8690 0.3388 0.1040 1.0000 Uiso R . . .
H151 H 0.7789 0.8633 0.4339 0.0519 1.0000 Uiso R . . .
H171 H 1.0278 0.9125 0.4622 0.0730 1.0000 Uiso R . . .
H172 H 0.9557 0.8254 0.4609 0.0731 1.0000 Uiso R . . .
H173 H 1.0184 0.8266 0.4031 0.0730 1.0000 Uiso R . . .
H201 H 1.0328 0.9790 0.1158 0.0542 1.0000 Uiso R . . .
H202 H 0.9425 0.9150 0.1260 0.0539 1.0000 Uiso R . . .
H203 H 0.9644 0.9092 0.0514 0.0543 1.0000 Uiso R . . .
H211 H 1.0655 0.7933 0.0177 0.0371 1.0000 Uiso R . . .
H231 H 1.2792 0.6813 0.1562 0.0393 1.0000 Uiso R . . .
H251 H 1.2760 0.7180 0.2867 0.0534 1.0000 Uiso R . . .
H252 H 1.2391 0.8138 0.3111 0.0534 1.0000 Uiso R . . .
H253 H 1.3424 0.8063 0.2852 0.0533 1.0000 Uiso R . . .
H261 H 1.2782 0.6746 0.0204 0.0672 1.0000 Uiso R . . .
H262 H 1.1622 0.6797 -0.0270 0.0673 1.0000 Uiso R . . .
H263 H 1.1871 0.6036 0.0189 0.0672 1.0000 Uiso R . . .
H311 H 0.9066 0.5454 0.3629 0.0629 1.0000 Uiso R . . .
H312 H 0.9628 0.6190 0.4294 0.0631 1.0000 Uiso R . . .
H313 H 0.9197 0.6481 0.3550 0.0631 1.0000 Uiso R . . .
H321 H 1.1460 0.6063 0.4661 0.0461 1.0000 Uiso R . . .
H341 H 1.3878 0.5232 0.4594 0.0822 1.0000 Uiso R . . .
H342 H 1.3269 0.5715 0.5117 0.0821 1.0000 Uiso R . . .
H343 H 1.3918 0.6295 0.4759 0.0822 1.0000 Uiso R . . .
H351 H 1.3226 0.5381 0.3317 0.0440 1.0000 Uiso R . . .
H371 H 1.2528 0.5325 0.2088 0.0601 1.0000 Uiso R . . .
H372 H 1.1349 0.5534 0.1776 0.0601 1.0000 Uiso R . . .
H373 H 1.1621 0.4551 0.1914 0.0601 1.0000 Uiso R . . .
H381 H 0.9316 0.4505 0.1524 0.0389 1.0000 Uiso R . . .
H382 H 1.0006 0.4177 0.2218 0.0391 1.0000 Uiso R . . .
H391 H 0.8201 0.3596 0.1872 0.0442 1.0000 Uiso R . . .
H392 H 0.8561 0.4114 0.2664 0.0439 1.0000 Uiso R . . .
F400 F 0.4194(11) 0.3018(4) 0.6723(5) 0.0750 0.553(16) Uani D P 2 1
F401 F 0.4536(8) 0.3776(7) 0.5981(4) 0.0594 0.553(16) Uani D P 2 1
H401 H 0.7597 0.5297 0.2410 0.0449 1.0000 Uiso R . . .
F402 F 0.3118(5) 0.3975(8) 0.6317(6) 0.0674 0.553(16) Uani D P 2 1
H402 H 0.6856 0.4477 0.1889 0.0449 1.0000 Uiso R . . .
F403 F 0.4729(11) 0.3117(6) 0.6634(6) 0.0695 0.447(16) Uani D P 2 2
F404 F 0.4137(12) 0.3998(8) 0.5902(4) 0.0586 0.447(16) Uani D P 2 2
F405 F 0.3164(7) 0.3567(10) 0.6512(6) 0.0663 0.447(16) Uani D P 2 2
H411 H 0.6884 0.5530 0.1209 0.0379 1.0000 Uiso R . . .
H412 H 0.7712 0.4834 0.1003 0.0379 1.0000 Uiso R . . .
H451 H 0.9354 0.6135 -0.0068 0.0530 1.0000 Uiso R . . .
H452 H 0.9892 0.6141 0.0732 0.0531 1.0000 Uiso R . . .
H453 H 0.8893 0.5478 0.0337 0.0530 1.0000 Uiso R . . .
H461 H 0.8408 0.7450 -0.0238 0.0400 1.0000 Uiso R . . .
H481 H 0.6721 0.8523 0.1069 0.0419 1.0000 Uiso R . . .
F500 F 0.4161(9) 0.8434(10) 0.9918(4) 0.0633 0.330(8) Uani D P 1 1
F501 F 0.3033(10) 0.7650(6) 0.9045(7) 0.0584 0.330(8) Uani D P 1 1
H501 H 0.7068 0.7971 0.2278 0.0532 1.0000 Uiso R . . .
F502 F 0.2930(10) 0.9082(7) 0.9283(8) 0.0601 0.330(8) Uani D P 1 1
H502 H 0.7250 0.6921 0.2228 0.0532 1.0000 Uiso R . . .
F503 F 0.3998(5) 0.7811(5) 0.9646(4) 0.0651 0.670(8) Uani D P 1 2
H503 H 0.6188 0.7251 0.1773 0.0531 1.0000 Uiso R . . .
F504 F 0.2652(5) 0.8106(5) 0.8869(3) 0.0631 0.670(8) Uani D P 1 2
F505 F 0.3473(6) 0.9150(4) 0.9703(4) 0.0657 0.670(8) Uani D P 1 2
H511 H 0.6932 0.8502 -0.0611 0.0712 1.0000 Uiso R . . .
H512 H 0.6564 0.9090 -0.0001 0.0713 1.0000 Uiso R . . .
H513 H 0.7734 0.9233 -0.0062 0.0713 1.0000 Uiso R . . .
F600 F 0.0801(6) 0.7473(12) 0.5516(6) 0.0507 0.56(4) Uani D P 3 1
F601 F 0.1224(11) 0.7722(9) 0.6653(6) 0.0502 0.56(4) Uani D P 3 1
H601 H 0.4540 0.5570 0.6495 0.0312 1.0000 Uiso R . . .
F602 F 0.1370(9) 0.6396(4) 0.6087(9) 0.0457 0.56(4) Uani D P 3 1
F603 F 0.0795(8) 0.7756(13) 0.5698(10) 0.0523 0.44(4) Uani D P 3 2
F604 F 0.1447(12) 0.7527(12) 0.6763(4) 0.0412 0.44(4) Uani D P 3 2
F605 F 0.1176(14) 0.6413(5) 0.5889(9) 0.0446 0.44(4) Uani D P 3 2
H621 H 0.5912 0.6495 0.8532 0.0297 1.0000 Uiso R . . .
H641 H 0.4940 0.3872 0.7902 0.0369 1.0000 Uiso R . . .
H711 H 0.7386 0.7761 0.8255 0.0270 1.0000 Uiso R . . .
H731 H 0.9489 0.7327 0.7084 0.0311 1.0000 Uiso R . . .
H751 H 0.6360 0.6742 0.6200 0.0311 1.0000 Uiso R . . .
H851 H 0.5432 0.8044 0.6117 0.0283 1.0000 Uiso R . . .
H911 H 0.2321 0.8144 0.5226 0.0381 1.0000 Uiso R . . .
H931 H 0.3268 0.6916 0.6907 0.0309 1.0000 Uiso R . . .
H991 H 0.6102 0.9051 0.7698 0.0274 1.0000 Uiso R . . .
H1011 H 0.4550 1.0001 0.9148 0.0329 1.0000 Uiso R . . .
H1031 H 0.4291 0.7339 0.8338 0.0290 1.0000 Uiso R . . .

loop_
_atom_site_aniso_label
_atom_site_aniso_U_11
_atom_site_aniso_U_22
_atom_site_aniso_U_33
_atom_site_aniso_U_23
_atom_site_aniso_U_13
_atom_site_aniso_U_12
Ir1 0.02337(11) 0.01814(10) 0.02431(11) 0.00419(8) 0.00626(8) 0.00133(8)
C2 0.025(3) 0.021(3) 0.023(3) 0.010(2) 0.003(2) 0.000(2)
N3 0.025(3) 0.016(2) 0.025(3) -0.0032(19) 0.007(2) -0.0017(19)
C4 0.037(4) 0.016(3) 0.038(4) 0.001(3) 0.013(3) -0.006(3)
C5 0.023(3) 0.033(4) 0.047(4) 0.002(3) 0.004(3) -0.001(3)
C6 0.034(4) 0.030(3) 0.035(4) 0.001(3) -0.003(3) 0.001(3)
C7 0.034(4) 0.022(3) 0.035(4) 0.000(3) 0.004(3) 0.000(3)
N8 0.026(3) 0.019(2) 0.026(3) -0.001(2) 0.008(2) 0.0022(19)
C9 0.032(3) 0.025(3) 0.029(3) 0.006(3) 0.012(3) 0.000(3)
C10 0.032(3) 0.026(3) 0.034(4) 0.004(3) 0.013(3) 0.002(3)
C11 0.041(4) 0.043(4) 0.038(4) 0.016(3) 0.014(3) 0.013(3)
C12 0.033(4) 0.037(4) 0.044(4) -0.001(3) 0.014(3) 0.006(3)
C13 0.043(4) 0.038(4) 0.054(5) -0.002(3) 0.030(4) -0.002(3)
C14 0.059(6) 0.077(7) 0.087(7) 0.004(5) 0.052(6) -0.002(5)
C15 0.064(5) 0.037(4) 0.038(4) 0.004(3) 0.032(4) -0.006(4)
C16 0.052(4) 0.027(3) 0.028(3) 0.006(3) 0.016(3) 0.001(3)
C17 0.072(6) 0.042(4) 0.034(4) 0.015(3) 0.013(4) 0.011(4)
C18 0.029(3) 0.017(3) 0.028(3) -0.001(2) 0.010(3) 0.002(2)
C19 0.025(3) 0.022(3) 0.032(3) 0.006(3) 0.003(3) 0.001(2)
C20 0.033(4) 0.027(3) 0.042(4) 0.003(3) 0.000(3) 0.003(3)
C21 0.028(3) 0.029(3) 0.032(3) 0.000(3) 0.005(3) -0.001(3)
C22 0.028(3) 0.031(3) 0.033(3) 0.001(3) 0.010(3) 0.000(3)
C23 0.031(3) 0.027(3) 0.042(4) 0.004(3) 0.018(3) 0.003(3)
C24 0.022(3) 0.025(3) 0.036(4) 0.007(3) 0.008(3) 0.000(2)
C25 0.031(4) 0.033(4) 0.040(4) 0.013(3) 0.004(3) 0.002(3)
C26 0.049(5) 0.039(4) 0.048(5) -0.003(3) 0.024(4) 0.001(3)
C27 0.024(3) 0.021(3) 0.023(3) 0.008(2) 0.009(2) 0.005(2)
N28 0.024(3) 0.018(2) 0.034(3) 0.001(2) 0.005(2) 0.002(2)
C29 0.022(3) 0.022(3) 0.033(3) 0.005(2) 0.007(3) 0.000(2)
C30 0.031(3) 0.027(3) 0.032(3) 0.006(3) 0.006(3) 0.001(3)
C31 0.042(4) 0.049(4) 0.037(4) 0.006(3) 0.015(3) 0.005(3)
C32 0.043(4) 0.034(4) 0.031(4) 0.004(3) 0.001(3) -0.004(3)
C33 0.034(4) 0.028(3) 0.045(4) 0.008(3) -0.006(3) 0.000(3)
C34 0.039(4) 0.046(5) 0.062(5) 0.009(4) -0.014(4) 0.000(4)
C35 0.027(3) 0.030(3) 0.052(4) 0.012(3) 0.008(3) 0.003(3)
C36 0.028(3) 0.025(3) 0.038(4) 0.003(3) 0.011(3) 0.001(3)
C37 0.037(4) 0.041(4) 0.047(4) 0.004(3) 0.023(3) 0.001(3)
C38 0.041(4) 0.022(3) 0.034(4) 0.004(3) 0.008(3) 0.002(3)
C39 0.042(4) 0.027(3) 0.042(4) 0.010(3) 0.011(3) -0.007(3)
C40 0.031(4) 0.026(3) 0.059(5) 0.012(3) 0.014(3) -0.006(3)
C41 0.028(3) 0.024(3) 0.039(4) 0.003(3) 0.003(3) -0.006(3)
N42 0.024(3) 0.018(2) 0.031(3) 0.006(2) 0.002(2) -0.0031(19)
C43 0.026(3) 0.017(3) 0.032(3) 0.002(2) 0.007(3) -0.001(2)
C44 0.024(3) 0.026(3) 0.031(3) 0.006(3) 0.007(3) 0.001(2)
C45 0.034(4) 0.034(4) 0.039(4) 0.002(3) 0.015(3) 0.001(3)
C46 0.032(4) 0.033(3) 0.031(3) 0.002(3) 0.004(3) -0.001(3)
C47 0.026(3) 0.028(3) 0.042(4) 0.008(3) 0.004(3) 0.001(3)
C48 0.029(3) 0.031(3) 0.047(4) 0.008(3) 0.011(3) 0.009(3)
C49 0.026(3) 0.028(3) 0.039(4) 0.010(3) 0.009(3) -0.001(3)
C50 0.033(4) 0.029(3) 0.047(4) 0.005(3) 0.018(3) 0.006(3)
C51 0.046(4) 0.048(4) 0.047(5) 0.026(4) 0.003(4) 0.012(4)
C54 0.064(3) 0.036(3) 0.069(3) -0.012(2) 0.026(3) -0.014(2)
C59 0.027(3) 0.025(3) 0.038(4) 0.005(3) 0.011(3) -0.001(3)
C60 0.021(3) 0.032(3) 0.027(3) 0.007(3) 0.013(2) 0.004(2)
C61 0.014(3) 0.027(3) 0.027(3) 0.005(2) 0.007(2) 0.003(2)
C62 0.020(3) 0.033(3) 0.021(3) 0.005(2) 0.003(2) -0.002(2)
C63 0.029(3) 0.030(3) 0.031(3) 0.012(3) 0.011(3) 0.005(3)
C64 0.031(3) 0.024(3) 0.041(4) 0.012(3) 0.013(3) 0.004(3)
C65 0.053(5) 0.036(4) 0.039(4) 0.017(3) 0.010(4) 0.002(3)
F66 0.068(3) 0.056(3) 0.067(3) 0.045(3) 0.001(3) -0.008(2)
F67 0.069(4) 0.089(4) 0.059(3) 0.044(3) -0.025(3) -0.029(3)
F68 0.177(7) 0.096(5) 0.041(3) 0.034(3) 0.052(4) 0.058(5)
B69 0.015(3) 0.031(4) 0.021(3) 0.010(3) 0.007(2) -0.002(3)
C70 0.021(3) 0.019(3) 0.025(3) 0.008(2) 0.007(2) 0.000(2)
C71 0.023(3) 0.021(3) 0.025(3) 0.006(2) 0.006(2) 0.005(2)
C72 0.017(3) 0.025(3) 0.030(3) 0.009(2) 0.003(2) 0.001(2)
C73 0.021(3) 0.028(3) 0.032(3) 0.008(3) 0.010(2) 0.003(2)
C74 0.023(3) 0.020(3) 0.029(3) 0.006(2) 0.010(2) -0.003(2)
C75 0.020(3) 0.030(3) 0.028(3) 0.003(3) 0.007(2) -0.002(2)
C76 0.035(4) 0.036(4) 0.031(3) -0.001(3) 0.017(3) -0.002(3)
F77 0.043(3) 0.064(3) 0.058(3) -0.002(2) 0.026(2) 0.016(2)
F78 0.043(3) 0.078(3) 0.033(2) -0.015(2) 0.0126(19) -0.015(2)
F79 0.096(4) 0.046(3) 0.048(3) 0.012(2) 0.043(3) -0.001(3)
C80 0.024(3) 0.035(3) 0.035(4) 0.009(3) 0.007(3) 0.003(3)
F81 0.063(3) 0.039(2) 0.032(2) 0.0076(18) -0.008(2) 0.017(2)
F82 0.026(2) 0.128(5) 0.046(3) 0.017(3) 0.002(2) -0.028(3)
F83 0.040(2) 0.033(2) 0.045(2) -0.0051(18) -0.0045(19) 0.0038(18)
C84 0.021(3) 0.021(3) 0.026(3) 0.005(2) 0.009(2) 0.002(2)
C85 0.020(3) 0.025(3) 0.023(3) 0.008(2) 0.002(2) -0.003(2)
C86 0.031(3) 0.031(3) 0.025(3) 0.011(3) 0.007(3) 0.004(3)
C87 0.039(4) 0.044(4) 0.042(4) 0.021(3) 0.008(3) 0.001(3)
F88 0.044(3) 0.062(3) 0.054(3) 0.034(2) 0.012(2) -0.008(2)
F89 0.151(6) 0.072(4) 0.041(3) 0.007(3) 0.048(3) -0.026(4)
F90 0.049(3) 0.105(4) 0.103(4) 0.085(4) 0.006(3) 0.012(3)
C91 0.023(3) 0.041(4) 0.028(3) 0.013(3) -0.001(3) 0.004(3)
C92 0.024(3) 0.037(3) 0.027(3) 0.009(3) 0.004(3) 0.003(3)
C93 0.021(3) 0.033(3) 0.027(3) 0.013(3) 0.007(2) 0.006(2)
C94 0.018(2) 0.068(3) 0.044(3) 0.017(2) 0.004(2) 0.009(2)
C98 0.016(3) 0.027(3) 0.021(3) 0.006(2) 0.005(2) 0.006(2)
C99 0.018(3) 0.028(3) 0.022(3) 0.009(2) 0.006(2) 0.004(2)
C100 0.019(3) 0.027(3) 0.027(3) 0.008(2) 0.003(2) -0.001(2)
C101 0.027(3) 0.025(3) 0.028(3) 0.002(2) 0.006(3) 0.000(2)
C102 0.022(3) 0.029(3) 0.026(3) 0.008(2) 0.008(2) 0.001(2)
C103 0.024(3) 0.022(3) 0.027(3) 0.004(2) 0.010(2) -0.003(2)
C104 0.064(3) 0.057(3) 0.052(3) 0.009(2) 0.043(3) -0.007(3)
C111 0.038(4) 0.030(3) 0.039(4) 0.008(3) 0.016(3) 0.006(3)
F112 0.091(4) 0.037(2) 0.042(3) 0.013(2) 0.022(2) -0.014(2)
F113 0.059(3) 0.028(2) 0.095(4) 0.010(2) 0.045(3) 0.008(2)
F114 0.041(3) 0.043(3) 0.072(3) 0.005(2) 0.006(2) -0.018(2)
F400 0.094(6) 0.036(3) 0.084(5) -0.003(4) 0.016(5) -0.030(4)
F401 0.059(5) 0.051(5) 0.064(4) -0.023(4) 0.029(4) -0.004(4)
F402 0.059(4) 0.048(5) 0.081(5) -0.026(4) 0.019(4) -0.022(4)
F403 0.070(6) 0.039(4) 0.085(5) -0.013(4) 0.012(5) -0.005(4)
F404 0.072(6) 0.040(5) 0.059(4) -0.012(4) 0.023(5) -0.010(4)
F405 0.064(4) 0.046(5) 0.081(5) -0.020(4) 0.029(4) -0.034(4)
F500 0.074(6) 0.076(6) 0.050(5) 0.009(5) 0.038(4) -0.010(5)
F501 0.071(6) 0.057(5) 0.061(5) 0.000(5) 0.051(5) -0.017(4)
F502 0.068(6) 0.066(5) 0.061(6) 0.010(5) 0.044(5) 0.004(4)
F503 0.082(4) 0.070(4) 0.065(4) 0.031(3) 0.046(3) 0.009(4)
F504 0.053(4) 0.085(5) 0.060(4) 0.013(4) 0.032(3) -0.018(3)
F505 0.092(5) 0.060(4) 0.058(4) -0.012(3) 0.058(4) -0.015(3)
F600 0.023(3) 0.075(5) 0.050(4) 0.018(4) -0.002(3) 0.009(3)
F601 0.018(4) 0.074(5) 0.058(4) 0.006(4) 0.010(3) 0.018(3)
F602 0.018(4) 0.063(4) 0.046(5) 0.017(3) -0.012(4) -0.006(3)
F603 0.022(4) 0.084(5) 0.054(5) 0.028(4) 0.006(4) 0.016(4)
F604 0.014(4) 0.068(5) 0.045(4) 0.015(4) 0.009(3) 0.021(4)
F605 0.015(5) 0.072(4) 0.041(5) 0.013(4) -0.004(4) -0.007(4)

loop_
_atom_type_symbol
_atom_type_scat_dispersion_real
_atom_type_scat_dispersion_imag
_atom_type_scat_Cromer_Mann_a1
_atom_type_scat_Cromer_Mann_b1
_atom_type_scat_Cromer_Mann_a2
_atom_type_scat_Cromer_Mann_b2
_atom_type_scat_Cromer_Mann_a3
_atom_type_scat_Cromer_Mann_b3
_atom_type_scat_Cromer_Mann_a4
_atom_type_scat_Cromer_Mann_b4
_atom_type_scat_Cromer_Mann_c
_atom_type_scat_source
C 0.0033 0.0016 2.3100 20.8439 1.0200 10.2075 1.5886 0.5687 0.8650 51.6512 0.2156 'International Tables Vol C 4.2.6.8 and 6.1.1.4'
H 0.0000 0.0000 0.4930 10.5109 0.3229 26.1257 0.1402 3.1424 0.0408 57.7998 0.0030 'International Tables Vol C 4.2.6.8 and 6.1.1.4'
Ir -1.4442 7.9887 27.3049 1.5928 16.7296 8.8655 15.6115 0.4179 5.8338 45.0011 11.4722 'International Tables Vol C 4.2.6.8 and 6.1.1.4'
N 0.0061 0.0033 12.2126 0.0057 3.1322 9.8933 2.0125 28.9975 1.1663 0.5826 -11.5290 'International Tables Vol C 4.2.6.8 and 6.1.1.4'
B 0.0013 0.0007 2.0545 23.2185 1.3326 1.0210 1.0979 60.3498 0.7068 0.1403 -0.1932 'International Tables Vol C 4.2.6.8 and 6.1.1.4'
F 0.0171 0.0103 3.5392 10.2825 2.6412 4.2944 1.5170 0.2615 1.0243 26.1476 0.2776 'International Tables Vol C 4.2.6.8 and 6.1.1.4'

loop_
_geom_angle_atom_site_label_1
_geom_angle_atom_site_label_2
_geom_angle_atom_site_label_3
_geom_angle
_geom_angle_publ_flag
C2 Ir1 H11 86.2 no
C2 Ir1 H12 91.6 no
H11 Ir1 H12 83.8 no
C2 Ir1 C27 174.8(2) yes
H11 Ir1 C27 89.2 no
H12 Ir1 C27 85.5 no
Ir1 C2 N3 110.4(4) yes
Ir1 C2 N8 130.1(4) yes
N3 C2 N8 118.7(5) yes
C2 N3 C4 126.4(5) yes
C2 N3 C18 113.3(5) yes
C4 N3 C18 117.1(5) yes
N3 C4 C5 111.7(5) yes
N3 C4 H41 109.0 no
C5 C4 H41 109.1 no
N3 C4 H42 107.7 no
C5 C4 H42 109.2 no
H41 C4 H42 110.1 no
C4 C5 C6 111.1(5) yes
C4 C5 H51 109.6 no
C6 C5 H51 109.9 no
C4 C5 H52 108.3 no
C6 C5 H52 109.0 no
H51 C5 H52 108.9 no
C5 C6 C7 113.2(6) yes
C5 C6 H61 108.2 no
C7 C6 H61 108.5 no
C5 C6 H62 109.0 no
C7 C6 H62 108.1 no
H61 C6 H62 109.8 no
C6 C7 N8 113.1(5) yes
C6 C7 H71 108.3 no
N8 C7 H71 107.4 no
C6 C7 H72 109.6 no
N8 C7 H72 108.6 no
H71 C7 H72 109.8 no
C7 N8 C2 128.1(5) yes
C7 N8 C9 112.2(5) yes
C2 N8 C9 119.6(5) yes
N8 C9 C10 118.8(5) yes
N8 C9 C16 119.5(6) yes
C10 C9 C16 121.5(6) yes
C9 C10 C11 121.8(6) yes
C9 C10 C12 118.6(6) yes
C11 C10 C12 119.6(6) yes
C10 C11 H111 109.8 no
C10 C11 H112 110.3 no
H111 C11 H112 108.9 no
C10 C11 H113 109.9 no
H111 C11 H113 108.7 no
H112 C11 H113 109.1 no
C10 C12 C13 121.7(7) yes
C10 C12 H121 119.1 no
C13 C12 H121 119.2 no
C12 C13 C14 120.2(8) yes
C12 C13 C15 118.0(6) yes
C14 C13 C15 121.8(8) yes
C13 C14 H141 110.0 no
C13 C14 H142 109.0 no
H141 C14 H142 109.8 no
C13 C14 H143 109.4 no
H141 C14 H143 109.4 no
H142 C14 H143 109.2 no
C13 C15 C16 123.1(7) yes
C13 C15 H151 119.1 no
C16 C15 H151 117.9 no
C9 C16 C15 117.1(7) yes
C9 C16 C17 122.2(6) yes
C15 C16 C17 120.7(6) yes
C16 C17 H171 109.8 no
C16 C17 H172 109.8 no
H171 C17 H172 109.7 no
C16 C17 H173 109.2 no
H171 C17 H173 109.1 no
H172 C17 H173 109.2 no
N3 C18 C19 117.3(5) yes
N3 C18 C24 120.4(5) yes
C19 C18 C24 121.6(6) yes
C18 C19 C20 122.2(6) yes
C18 C19 C21 118.2(6) yes
C20 C19 C21 119.6(6) yes
C19 C20 H201 110.1 no
C19 C20 H202 109.8 no
H201 C20 H202 109.2 no
C19 C20 H203 110.0 no
H201 C20 H203 108.9 no
H202 C20 H203 108.9 no
C19 C21 C22 121.8(6) yes
C19 C21 H211 119.0 no
C22 C21 H211 119.2 no
C21 C22 C23 118.4(6) yes
C21 C22 C26 119.9(6) yes
C23 C22 C26 121.7(6) yes
C22 C23 C24 122.5(6) yes
C22 C23 H231 118.9 no
C24 C23 H231 118.6 no
C23 C24 C18 117.5(6) yes
C23 C24 C25 119.9(6) yes
C18 C24 C25 122.4(6) yes
C24 C25 H251 110.0 no
C24 C25 H252 109.5 no
H251 C25 H252 108.8 no
C24 C25 H253 110.3 no
H251 C25 H253 109.5 no
H252 C25 H253 108.8 no
C22 C26 H261 109.8 no
C22 C26 H262 110.2 no
H261 C26 H262 109.6 no
C22 C26 H263 109.8 no
H261 C26 H263 108.8 no
H262 C26 H263 108.7 no
Ir1 C27 N28 130.5(4) yes
Ir1 C27 N42 111.8(4) yes
N28 C27 N42 117.6(5) yes
C27 N28 C29 121.4(5) yes
C27 N28 C38 122.1(5) yes
C29 N28 C38 115.4(5) yes
N28 C29 C30 119.5(5) yes
N28 C29 C36 118.7(6) yes
C30 C29 C36 121.5(6) yes
C29 C30 C31 121.7(6) yes
C29 C30 C32 117.9(6) yes
C31 C30 C32 120.4(6) yes
C30 C31 H311 110.4 no
C30 C31 H312 109.2 no
H311 C31 H312 109.7 no
C30 C31 H313 109.2 no
H311 C31 H313 109.0 no
H312 C31 H313 109.3 no
C30 C32 C33 122.4(7) yes
C30 C32 H321 118.8 no
C33 C32 H321 118.8 no
C32 C33 C34 121.8(7) yes
C32 C33 C35 118.0(6) yes
C34 C33 C35 120.2(7) yes
C33 C34 H341 109.2 no
C33 C34 H342 109.5 no
H341 C34 H342 109.0 no
C33 C34 H343 110.3 no
H341 C34 H343 109.2 no
H342 C34 H343 109.6 no
C33 C35 C36 122.3(6) yes
C33 C35 H351 118.8 no
C36 C35 H351 119.0 no
C29 C36 C35 117.9(6) yes
C29 C36 C37 122.2(6) yes
C35 C36 C37 119.8(6) yes
C36 C37 H371 109.3 no
C36 C37 H372 110.1 no
H371 C37 H372 108.6 no
C36 C37 H373 111.1 no
H371 C37 H373 108.6 no
H372 C37 H373 109.1 no
N28 C38 C39 113.5(5) yes
N28 C38 H381 108.8 no
C39 C38 H381 108.6 no
N28 C38 H382 107.8 no
C39 C38 H382 107.7 no
H381 C38 H382 110.3 no
C38 C39 C40 110.3(5) yes
C38 C39 H391 108.4 no
C40 C39 H391 108.6 no
C38 C39 H392 110.1 no
C40 C39 H392 109.9 no
H391 C39 H392 109.4 no
C39 C40 C41 113.1(6) yes
C39 C40 H401 108.8 no
C41 C40 H401 108.4 no
C39 C40 H402 108.4 no
C41 C40 H402 108.4 no
H401 C40 H402 109.6 no
C40 C41 N42 113.2(5) yes
C40 C41 H411 108.5 no
N42 C41 H411 108.0 no
C40 C41 H412 109.4 no
N42 C41 H412 108.2 no
H411 C41 H412 109.5 no
C41 N42 C27 131.3(5) yes
C41 N42 C43 116.1(5) yes
C27 N42 C43 112.0(5) yes
N42 C43 C44 117.9(5) yes
N42 C43 C49 121.0(5) yes
C44 C43 C49 120.5(6) yes
C43 C44 C45 120.0(6) yes
C43 C44 C46 118.7(6) yes
C45 C44 C46 121.3(6) yes
C44 C45 H451 110.2 no
C44 C45 H452 109.6 no
H451 C45 H452 109.6 no
C44 C45 H453 109.3 no
H451 C45 H453 109.1 no
H452 C45 H453 109.0 no
C44 C46 C47 121.8(6) yes
C44 C46 H461 119.0 no
C47 C46 H461 119.1 no
C46 C47 C48 118.8(6) yes
C46 C47 C51 119.8(7) yes
C48 C47 C51 121.4(6) yes
C47 C48 C49 122.2(6) yes
C47 C48 H481 119.3 no
C49 C48 H481 118.5 no
C43 C49 C48 118.0(6) yes
C43 C49 C50 122.9(6) yes
C48 C49 C50 118.8(6) yes
C49 C50 H501 109.3 no
C49 C50 H502 109.5 no
H501 C50 H502 109.6 no
C49 C50 H503 109.8 no
H501 C50 H503 108.9 no
H502 C50 H503 109.8 no
C47 C51 H511 110.3 no
C47 C51 H512 109.5 no
H511 C51 H512 108.7 no
C47 C51 H513 109.7 no
H511 C51 H513 109.0 no
H512 C51 H513 109.6 no
C59 C54 F400 116.2(5) yes
C59 C54 F401 113.6(5) yes
F400 C54 F401 105.97(6) yes
C59 C54 F402 108.5(5) yes
F400 C54 F402 105.94(6) yes
F401 C54 F402 105.94(6) yes
C59 C54 F403 108.4(6) yes
C59 C54 F404 113.1(6) yes
F403 C54 F404 105.95(6) yes
C59 C54 F405 116.7(6) yes
F403 C54 F405 105.96(6) yes
F404 C54 F405 105.97(6) yes
C54 C59 C60 120.7(6) yes
C54 C59 C64 118.9(5) yes
C60 C59 C64 120.4(6) yes
C59 C60 C61 121.9(6) yes
C59 C60 H601 118.9 no
C61 C60 H601 119.3 no
C60 C61 C62 116.0(5) yes
C60 C61 B69 122.0(5) yes
C62 C61 B69 121.9(5) yes
C61 C62 C63 123.0(6) yes
C61 C62 H621 118.6 no
C63 C62 H621 118.4 no
C62 C63 C64 120.0(6) yes
C62 C63 C65 119.1(6) yes
C64 C63 C65 120.9(6) yes
C59 C64 C63 118.8(6) yes
C59 C64 H641 120.7 no
C63 C64 H641 120.5 no
C63 C65 F66 114.1(6) yes
C63 C65 F67 112.9(6) yes
F66 C65 F67 106.7(6) yes
C63 C65 F68 111.1(6) yes
F66 C65 F68 105.0(6) yes
F67 C65 F68 106.4(7) yes
C61 B69 C70 104.6(5) yes
C61 B69 C84 112.6(5) yes
C70 B69 C84 114.4(5) yes
C61 B69 C98 112.4(5) yes
C70 B69 C98 111.9(5) yes
C84 B69 C98 101.2(5) yes
B69 C70 C71 121.5(5) yes
B69 C70 C75 122.6(5) yes
C71 C70 C75 115.7(5) yes
C70 C71 C72 123.1(6) yes
C70 C71 H711 118.8 no
C72 C71 H711 118.1 no
C71 C72 C73 119.9(5) yes
C71 C72 C80 120.0(6) yes
C73 C72 C80 120.0(5) yes
C72 C73 C74 118.2(5) yes
C72 C73 H731 121.2 no
C74 C73 H731 120.6 no
C73 C74 C75 120.7(6) yes
C73 C74 C76 118.0(5) yes
C75 C74 C76 121.2(6) yes
C74 C75 C70 122.3(6) yes
C74 C75 H751 118.2 no
C70 C75 H751 119.5 no
C74 C76 F77 113.6(6) yes
C74 C76 F78 113.8(5) yes
F77 C76 F78 106.4(5) yes
C74 C76 F79 111.3(5) yes
F77 C76 F79 104.7(5) yes
F78 C76 F79 106.4(6) yes
C72 C80 F81 112.8(5) yes
C72 C80 F82 113.6(5) yes
F81 C80 F82 106.1(5) yes
C72 C80 F83 113.2(5) yes
F81 C80 F83 104.1(5) yes
F82 C80 F83 106.4(6) yes
B69 C84 C85 125.1(5) yes
B69 C84 C93 119.0(5) yes
C85 C84 C93 115.3(5) yes
C84 C85 C86 122.5(5) yes
C84 C85 H851 119.0 no
C86 C85 H851 118.5 no
C85 C86 C87 119.1(6) yes
C85 C86 C91 121.1(6) yes
C87 C86 C91 119.7(6) yes
C86 C87 F88 112.8(6) yes
C86 C87 F89 112.6(6) yes
F88 C87 F89 105.6(6) yes
C86 C87 F90 113.1(6) yes
F88 C87 F90 105.6(6) yes
F89 C87 F90 106.5(7) yes
C86 C91 C92 118.1(6) yes
C86 C91 H911 121.4 no
C92 C91 H911 120.5 no
C91 C92 C93 120.9(6) yes
C91 C92 C94 121.8(5) yes
C93 C92 C94 117.3(5) yes
C84 C93 C92 122.1(6) yes
C84 C93 H931 118.9 no
C92 C93 H931 119.0 no
C92 C94 F600 112.4(5) yes
C92 C94 F601 115.9(6) yes
F600 C94 F601 105.91(6) yes
C92 C94 F602 110.2(6) yes
F600 C94 F602 105.86(6) yes
F601 C94 F602 105.89(6) yes
C92 C94 F603 113.9(6) yes
C92 C94 F604 108.6(7) yes
F603 C94 F604 105.88(6) yes
C92 C94 F605 115.9(8) yes
F603 C94 F605 105.90(6) yes
F604 C94 F605 105.89(6) yes
B69 C98 C99 120.8(5) yes
B69 C98 C103 122.8(5) yes
C99 C98 C103 115.6(5) yes
C98 C99 C100 122.4(5) yes
C98 C99 H991 118.7 no
C100 C99 H991 118.9 no
C99 C100 C101 120.8(5) yes
C99 C100 C111 119.4(5) yes
C101 C100 C111 119.8(6) yes
C100 C101 C102 117.8(6) yes
C100 C101 H1011 120.8 no
C102 C101 H1011 121.4 no
C101 C102 C103 121.0(5) yes
C101 C102 C104 120.6(5) yes
C103 C102 C104 118.4(5) yes
C98 C103 C102 122.4(5) yes
C98 C103 H1031 118.5 no
C102 C103 H1031 119.0 no
C102 C104 F500 112.4(6) yes
C102 C104 F501 115.6(6) yes
F500 C104 F501 106.37(6) yes
C102 C104 F502 109.2(6) yes
F500 C104 F502 106.36(6) yes
F501 C104 F502 106.36(6) yes
C102 C104 F503 112.2(4) yes
C102 C104 F504 111.1(4) yes
F503 C104 F504 106.35(6) yes
C102 C104 F505 114.0(4) yes
F503 C104 F505 106.35(6) yes
F504 C104 F505 106.38(6) yes
C100 C111 F112 111.9(6) yes
C100 C111 F113 113.4(6) yes
F112 C111 F113 106.8(6) yes
C100 C111 F114 112.2(5) yes
F112 C111 F114 105.1(6) yes
F113 C111 F114 106.9(6) yes

loop_
_geom_bond_atom_site_label_1
_geom_bond_atom_site_label_2
_geom_bond_distance
_geom_bond_publ_flag
Ir1 C2 2.053(6) yes
Ir1 H11 1.854 no
Ir1 H12 1.580 no
Ir1 C27 2.041(6) yes
C2 N3 1.351(7) yes
C2 N8 1.339(7) yes
N3 C4 1.481(7) yes
N3 C18 1.455(7) yes
C4 C5 1.523(9) yes
C4 H41 0.976 no
C4 H42 0.971 no
C5 C6 1.524(10) yes
C5 H51 0.971 no
C5 H52 0.975 no
C6 C7 1.527(9) yes
C6 H61 0.978 no
C6 H62 0.967 no
C7 N8 1.497(7) yes
C7 H71 0.978 no
C7 H72 0.978 no
N8 C9 1.452(8) yes
C9 C10 1.389(9) yes
C9 C16 1.401(8) yes
C10 C11 1.504(9) yes
C10 C12 1.394(9) yes
C11 H111 0.968 no
C11 H112 0.965 no
C11 H113 0.961 no
C12 C13 1.384(10) yes
C12 H121 0.936 no
C13 C14 1.517(10) yes
C13 C15 1.378(11) yes
C14 H141 0.965 no
C14 H142 0.958 no
C14 H143 0.963 no
C15 C16 1.395(10) yes
C15 H151 0.932 no
C16 C17 1.495(10) yes
C17 H171 0.967 no
C17 H172 0.966 no
C17 H173 0.968 no
C18 C19 1.402(8) yes
C18 C24 1.401(8) yes
C19 C20 1.497(8) yes
C19 C21 1.399(9) yes
C20 H201 0.963 no
C20 H202 0.966 no
C20 H203 0.968 no
C21 C22 1.394(9) yes
C21 H211 0.938 no
C22 C23 1.379(9) yes
C22 C26 1.510(9) yes
C23 C24 1.407(9) yes
C23 H231 0.930 no
C24 C25 1.511(9) yes
C25 H251 0.963 no
C25 H252 0.960 no
C25 H253 0.959 no
C26 H261 0.965 no
C26 H262 0.963 no
C26 H263 0.960 no
C27 N28 1.349(7) yes
C27 N42 1.363(7) yes
N28 C29 1.444(7) yes
N28 C38 1.481(7) yes
C29 C30 1.396(9) yes
C29 C36 1.400(8) yes
C30 C31 1.511(9) yes
C30 C32 1.396(9) yes
C31 H311 0.967 no
C31 H312 0.966 no
C31 H313 0.972 no
C32 C33 1.381(10) yes
C32 H321 0.936 no
C33 C34 1.514(9) yes
C33 C35 1.390(10) yes
C34 H341 0.963 no
C34 H342 0.957 no
C34 H343 0.960 no
C35 C36 1.392(9) yes
C35 H351 0.932 no
C36 C37 1.504(9) yes
C37 H371 0.962 no
C37 H372 0.962 no
C37 H373 0.965 no
C38 C39 1.519(9) yes
C38 H381 0.976 no
C38 H382 0.976 no
C39 C40 1.527(9) yes
C39 H391 0.975 no
C39 H392 0.971 no
C40 C41 1.519(9) yes
C40 H401 0.974 no
C40 H402 0.974 no
C41 N42 1.476(7) yes
C41 H411 0.982 no
C41 H412 0.976 no
N42 C43 1.436(7) yes
C43 C44 1.408(8) yes
C43 C49 1.408(8) yes
C44 C45 1.504(9) yes
C44 C46 1.392(9) yes
C45 H451 0.959 no
C45 H452 0.961 no
C45 H453 0.965 no
C46 C47 1.382(9) yes
C46 H461 0.935 no
C47 C48 1.379(9) yes
C47 C51 1.513(9) yes
C48 C49 1.401(9) yes
C48 H481 0.935 no
C49 C50 1.512(9) yes
C50 H501 0.969 no
C50 H502 0.970 no
C50 H503 0.969 no
C51 H511 0.965 no
C51 H512 0.962 no
C51 H513 0.961 no
C54 C59 1.486(7) yes
C54 F400 1.334(5) yes
C54 F401 1.329(5) yes
C54 F402 1.341(5) yes
C54 C59 1.486(7) yes
C54 F403 1.341(5) yes
C54 F404 1.332(5) yes
C54 F405 1.326(5) yes
C59 C60 1.393(8) yes
C59 C64 1.389(9) yes
C60 C61 1.397(8) yes
C60 H601 0.940 no
C61 C62 1.393(8) yes
C61 B69 1.646(9) yes
C62 C63 1.383(8) yes
C62 H621 0.922 no
C63 C64 1.384(9) yes
C63 C65 1.482(9) yes
C64 H641 0.929 no
C65 F66 1.328(8) yes
C65 F67 1.332(9) yes
C65 F68 1.341(9) yes
B69 C70 1.638(8) yes
B69 C84 1.626(8) yes
B69 C98 1.642(9) yes
C70 C71 1.394(8) yes
C70 C75 1.396(8) yes
C71 C72 1.397(8) yes
C71 H711 0.938 no
C72 C73 1.397(8) yes
C72 C80 1.479(8) yes
C73 C74 1.388(8) yes
C73 H731 0.931 no
C74 C75 1.402(8) yes
C74 C76 1.484(8) yes
C75 H751 0.929 no
C76 F77 1.336(8) yes
C76 F78 1.322(7) yes
C76 F79 1.361(8) yes
C80 F81 1.345(7) yes
C80 F82 1.331(7) yes
C80 F83 1.343(7) yes
C84 C85 1.401(8) yes
C84 C93 1.416(8) yes
C85 C86 1.387(8) yes
C85 H851 0.934 no
C86 C87 1.493(9) yes
C86 C91 1.377(8) yes
C87 F88 1.338(8) yes
C87 F89 1.335(9) yes
C87 F90 1.325(8) yes
C91 C92 1.395(8) yes
C91 H911 0.924 no
C92 C93 1.381(8) yes
C92 C94 1.490(7) yes
C93 H931 0.938 no
C94 F600 1.354(5) yes
C94 F601 1.350(5) yes
C94 F602 1.351(5) yes
C94 F603 1.349(5) yes
C94 F604 1.360(5) yes
C94 F605 1.345(5) yes
C98 C99 1.396(8) yes
C98 C103 1.408(8) yes
C99 C100 1.382(8) yes
C99 H991 0.938 no
C100 C101 1.401(8) yes
C100 C111 1.494(8) yes
C101 C102 1.385(8) yes
C101 H1011 0.934 no
C102 C103 1.379(8) yes
C102 C104 1.502(6) yes
C103 H1031 0.934 no
C104 F500 1.326(5) yes
C104 F501 1.327(5) yes
C104 F502 1.338(5) yes
C104 F503 1.332(5) yes
C104 F504 1.329(5) yes
C104 F505 1.325(5) yes
C111 F112 1.347(8) yes
C111 F113 1.342(8) yes
C111 F114 1.324(8) yes
